data_7119469
loop_
_publ_author_name
'Hu, Fei-Long'
'Wang, Hui-Fang'
'Guo, Dong'
'Zhang, Hui'
'Lang, Jian-Ping'
'Beves, Jonathon E.'

_publ_section_title
;
 Controlled formation of chiral networks and their reversible chiroptical
 switching behaviour by UV/microwave irradiation
;
_journal_issue 51
_journal_name_full 'Chemical Communications'
_journal_page_first 7990
_journal_page_last 7993
_journal_paper_doi 10.1039/c6cc03256g
_journal_volume 52
_journal_year 2016
_chemical_formula_sum 'C36 H26 Cd N2 O4'
_chemical_formula_weight 662.99
_space_group_IT_number 92
_symmetry_cell_setting tetragonal
_symmetry_space_group_name_Hall 'P 4abw 2nw'
_symmetry_space_group_name_H-M 'P 41 21 2'
_atom_sites_solution_hydrogens geom
_atom_sites_solution_primary direct
_atom_sites_solution_secondary difmap
_audit_creation_method SHELXL-97
_audit_update_record
;
2015-10-05 deposited with the CCDC.
2016-05-27 downloaded from the CCDC.
;
_cell_angle_alpha 90.00
_cell_angle_beta 90.00
_cell_angle_gamma 90.00
_cell_formula_units_Z 8
_cell_length_a 14.5097(3)
_cell_length_b 14.5097(3)
_cell_length_c 28.8452(14)
_cell_measurement_reflns_used 9942
_cell_measurement_temperature 273(2)
_cell_measurement_theta_max 23.33
_cell_measurement_theta_min 2.44
_cell_volume 6072.8(3)
_computing_cell_refinement 'Bruker SMART'
_computing_data_collection 'Bruker SMART'
_computing_data_reduction 'Bruker SHELXTL'
_computing_molecular_graphics 'Bruker SHELXTL'
_computing_publication_material 'Bruker SHELXTL'
_computing_structure_refinement 'SHELXL-97 (Sheldrick, 1997)'
_computing_structure_solution 'SHELXS-97 (Sheldrick, 1990)'
_diffrn_ambient_temperature 273(2)
_diffrn_measured_fraction_theta_full 0.998
_diffrn_measured_fraction_theta_max 0.998
_diffrn_measurement_device_type 'CCD area detector'
_diffrn_measurement_method 'phi and omega scans'
_diffrn_radiation_monochromator graphite
_diffrn_radiation_source 'fine-focus sealed tube'
_diffrn_radiation_type MoK\a
_diffrn_radiation_wavelength 0.71073
_diffrn_reflns_av_R_equivalents 0.0670
_diffrn_reflns_av_sigmaI/netI 0.0514
_diffrn_reflns_limit_h_max 17
_diffrn_reflns_limit_h_min -16
_diffrn_reflns_limit_k_max 17
_diffrn_reflns_limit_k_min -15
_diffrn_reflns_limit_l_max 29
_diffrn_reflns_limit_l_min -34
_diffrn_reflns_number 29129
_diffrn_reflns_theta_full 24.99
_diffrn_reflns_theta_max 24.99
_diffrn_reflns_theta_min 2.44
_exptl_absorpt_coefficient_mu 0.761
_exptl_absorpt_correction_T_max 0.8626
_exptl_absorpt_correction_T_min 0.8504
_exptl_absorpt_correction_type multi-scan
_exptl_absorpt_process_details sadabs
_exptl_crystal_colour yellow
_exptl_crystal_density_diffrn 1.450
_exptl_crystal_density_method 'not measured'
_exptl_crystal_description block
_exptl_crystal_F_000 2688
_exptl_crystal_size_max 0.22
_exptl_crystal_size_mid 0.21
_exptl_crystal_size_min 0.20
_refine_diff_density_max 1.054
_refine_diff_density_min -0.538
_refine_diff_density_rms 0.092
_refine_ls_abs_structure_details 'Flack H D (1983), Acta Cryst. A39, 876-881'
_refine_ls_abs_structure_Flack 0.05(6)
_refine_ls_extinction_method none
_refine_ls_goodness_of_fit_ref 1.035
_refine_ls_hydrogen_treatment constr
_refine_ls_matrix_type full
_refine_ls_number_parameters 400
_refine_ls_number_reflns 5351
_refine_ls_number_restraints 828
_refine_ls_restrained_S_all 1.020
_refine_ls_R_factor_all 0.0837
_refine_ls_R_factor_gt 0.0649
_refine_ls_shift/su_max 0.001
_refine_ls_shift/su_mean 0.000
_refine_ls_structure_factor_coef Fsqd
_refine_ls_weighting_details 'calc w=1/[\s^2^(Fo^2^)+(0.0633P)^2^+25.2269P] where P=(Fo^2^+2Fc^2^)/3'
_refine_ls_weighting_scheme calc
_refine_ls_wR_factor_gt 0.1491
_refine_ls_wR_factor_ref 0.1590
_reflns_number_gt 4412
_reflns_number_total 5351
_reflns_threshold_expression >2sigma(I)
_cod_data_source_file c6cc03256g2.cif
_cod_data_source_block 1414983
_cod_original_sg_symbol_H-M P4(1)2(1)2
_cod_database_code 7119469

loop_
_symmetry_equiv_pos_as_xyz
'x, y, z'
'-x, -y, z+1/2'
'-y+1/2, x+1/2, z+1/4'
'y+1/2, -x+1/2, z+3/4'
'-x+1/2, y+1/2, -z+1/4'
'x+1/2, -y+1/2, -z+3/4'
'y, x, -z'
'-y, -x, -z+1/2'

loop_
_atom_site_label
_atom_site_type_symbol
_atom_site_fract_x
_atom_site_fract_y
_atom_site_fract_z
_atom_site_U_iso_or_equiv
_atom_site_adp_type
_atom_site_occupancy
_atom_site_symmetry_multiplicity
_atom_site_calc_flag
_atom_site_refinement_flags
_atom_site_disorder_assembly
_atom_site_disorder_group
C16 C 1.0887(8) 1.1788(8) 0.0587(4) 0.082(3) Uani 1 1 d U . .
Cd1 Cd 0.33291(4) 0.42916(4) 0.05584(2) 0.0484(2) Uani 1 1 d . . .
N1 N 0.2231(5) 0.3142(5) 0.0536(2) 0.0492(16) Uani 1 1 d . . .
N2 N 0.4502(5) 0.5323(5) 0.0611(3) 0.057(2) Uani 1 1 d . A .
O1 O 0.3355(6) 0.3720(7) 0.1419(3) 0.109(3) Uani 1 1 d . . .
O2 O 0.2460(8) 0.4832(7) 0.1145(4) 0.121(3) Uani 1 1 d . . .
O3 O 0.4419(4) 0.3221(4) 0.0279(2) 0.0571(15) Uani 1 1 d . . .
O4 O 0.2395(6) 0.5370(5) 0.0131(3) 0.084(2) Uani 1 1 d . . .
C1 C 0.4319(8) 0.6214(6) 0.0633(4) 0.074(3) Uani 1 1 d U . .
H1 H 0.3707 0.6405 0.0639 0.088 Uiso 1 1 calc R . .
C2 C 0.5038(9) 0.6898(7) 0.0647(4) 0.080(3) Uani 1 1 d U A .
H2 H 0.4899 0.7523 0.0651 0.096 Uiso 1 1 calc R . .
C3 C 0.5947(9) 0.6594(9) 0.0654(4) 0.092(3) Uani 1 1 d U . .
C4 C 0.6099(9) 0.5684(9) 0.0656(4) 0.097(3) Uani 1 1 d U A .
H4 H 0.6693 0.5453 0.0690 0.116 Uiso 1 1 calc R . .
C5 C 0.5377(8) 0.5106(9) 0.0608(4) 0.088(3) Uani 1 1 d U . .
H5 H 0.5516 0.4485 0.0569 0.106 Uiso 1 1 calc R A .
C6 C 0.6771(16) 0.7174(12) 0.0698(8) 0.073(2) Uani 0.50 1 d PDU A 1
H6 H 0.7312 0.6928 0.0819 0.088 Uiso 0.50 1 calc PR A 1
C7 C 0.6745(15) 0.8106(12) 0.0556(8) 0.078(2) Uani 0.50 1 d PDU A 1
H7 H 0.6205 0.8388 0.0456 0.094 Uiso 0.50 1 calc PR A 1
C14 C 0.9916(16) 1.0496(11) 0.0620(8) 0.068(3) Uani 0.50 1 d PDU A 1
H14 H 1.0458 1.0203 0.0708 0.082 Uiso 0.50 1 calc PR A 1
C15 C 0.9912(14) 1.1380(11) 0.0550(8) 0.062(2) Uani 0.50 1 d PDU A 1
H15 H 0.9385 1.1723 0.0486 0.074 Uiso 0.50 1 calc PR A 1
C7' C 0.7187(12) 0.7518(15) 0.0641(9) 0.078(2) Uani 0.50 1 d PDU A 2
H7' H 0.7461 0.6949 0.0698 0.094 Uiso 0.50 1 calc PR A 2
C6' C 0.6288(13) 0.7774(14) 0.0580(9) 0.073(2) Uani 0.50 1 d PDU A 2
H6' H 0.5983 0.8326 0.0524 0.088 Uiso 0.50 1 calc PR A 2
C15' C 1.0406(11) 1.0842(14) 0.0637(7) 0.062(2) Uani 0.50 1 d PDU A 2
H15' H 1.0702 1.0326 0.0757 0.074 Uiso 0.50 1 calc PR A 2
C14' C 0.9563(12) 1.0826(16) 0.0499(8) 0.068(3) Uani 0.50 1 d PDU A 2
H14' H 0.9290 1.1345 0.0369 0.082 Uiso 0.50 1 calc PR A 2
C8 C 0.7636(7) 0.8603(7) 0.0579(4) 0.071(2) Uani 1 1 d U . .
C9 C 0.7528(8) 0.9413(9) 0.0343(5) 0.092(3) Uani 1 1 d U A .
H9 H 0.6986 0.9527 0.0180 0.111 Uiso 1 1 calc R . .
C10 C 0.8234(9) 1.0073(8) 0.0347(4) 0.088(3) Uani 1 1 d U . .
H10 H 0.8137 1.0631 0.0195 0.106 Uiso 1 1 calc R A .
C11 C 0.9028(7) 0.9934(7) 0.0556(4) 0.075(2) Uani 1 1 d U A .
C12 C 0.9134(8) 0.9115(8) 0.0796(4) 0.086(3) Uani 1 1 d U . .
H12 H 0.9682 0.9007 0.0955 0.103 Uiso 1 1 calc R A .
C13 C 0.8455(8) 0.8460(8) 0.0808(4) 0.084(2) Uani 1 1 d U A .
H13 H 0.8549 0.7916 0.0971 0.101 Uiso 1 1 calc R . .
C17 C 0.1364(7) 0.3353(9) 0.0499(4) 0.078(3) Uani 1 1 d U . .
H17 H 0.1197 0.3966 0.0454 0.093 Uiso 1 1 calc R . .
C18 C 0.0684(8) 0.2688(10) 0.0525(5) 0.096(3) Uani 1 1 d U . .
H18 H 0.0070 0.2864 0.0499 0.115 Uiso 1 1 calc R . .
C19 C 0.2449(7) 0.2254(7) 0.0596(4) 0.071(3) Uani 1 1 d U . .
H19 H 0.3066 0.2096 0.0631 0.086 Uiso 1 1 calc R . .
C20 C 0.1787(9) 0.1554(8) 0.0610(4) 0.088(3) Uani 1 1 d U . .
H20 H 0.1963 0.0939 0.0634 0.105 Uiso 1 1 calc R . .
C21 C 0.2713(8) 0.4242(10) 0.1442(4) 0.085(3) Uani 1 1 d DU . .
C22 C 0.2036(8) 0.4083(9) 0.1848(4) 0.081(3) Uani 1 1 d DU . .
C23 C 0.1264(9) 0.4639(9) 0.1874(4) 0.088(3) Uani 1 1 d U . .
H23 H 0.1151 0.5072 0.1644 0.105 Uiso 1 1 calc R . .
C24 C 0.0668(9) 0.4554(9) 0.2237(4) 0.087(3) Uani 1 1 d U . .
H24 H 0.0151 0.4932 0.2250 0.104 Uiso 1 1 calc R . .
C25 C 0.0814(9) 0.3919(9) 0.2587(4) 0.085(3) Uani 1 1 d U . .
C26 C 0.1581(9) 0.3340(9) 0.2562(4) 0.087(3) Uani 1 1 d U . .
H26 H 0.1688 0.2903 0.2792 0.104 Uiso 1 1 calc R . .
C27 C 0.2181(8) 0.3425(8) 0.2188(4) 0.084(3) Uani 1 1 d U . .
H27 H 0.2688 0.3035 0.2167 0.101 Uiso 1 1 calc R . .
C28 C 0.0239(9) 0.3877(9) 0.3018(5) 0.095(3) Uani 1 1 d U . .
H28 H 0.0382 0.3435 0.3240 0.114 Uiso 1 1 calc R . .
C29 C -0.0381(9) 0.4375(11) 0.3088(5) 0.101(3) Uani 1 1 d U . .
H29 H -0.0518 0.4768 0.2843 0.121 Uiso 1 1 calc R . .
C30 C 0.2609(7) 0.5025(7) -0.0245(4) 0.063(2) Uani 1 1 d U . .
C31 C 0.2070(6) 0.5277(8) -0.0682(4) 0.074(3) Uani 1 1 d U . .
C32 C 0.1441(7) 0.5997(8) -0.0673(4) 0.088(3) Uani 1 1 d U . .
H32 H 0.1351 0.6373 -0.0416 0.106 Uiso 1 1 calc R . .
C33 C 0.0909(7) 0.6114(8) -0.1132(5) 0.084(3) Uani 1 1 d U . .
H33 H 0.0511 0.6613 -0.1164 0.101 Uiso 1 1 calc R . .
C34 C 0.1000(8) 0.5507(10) -0.1493(5) 0.090(3) Uani 1 1 d U . .
C35 C 0.1624(9) 0.4833(10) -0.1480(4) 0.097(3) Uani 1 1 d U . .
H35 H 0.1687 0.4425 -0.1727 0.117 Uiso 1 1 calc R . .
C36 C 0.2184(8) 0.4755(9) -0.1084(4) 0.088(3) Uani 1 1 d U . .
H36 H 0.2662 0.4328 -0.1091 0.105 Uiso 1 1 calc R . .

loop_
_atom_site_aniso_label
_atom_site_aniso_U_11
_atom_site_aniso_U_22
_atom_site_aniso_U_33
_atom_site_aniso_U_23
_atom_site_aniso_U_13
_atom_site_aniso_U_12
C16 0.087(6) 0.086(6) 0.073(5) -0.002(5) 0.017(5) -0.064(5)
Cd1 0.0459(4) 0.0396(3) 0.0596(3) 0.0100(3) -0.0137(3) -0.0211(3)
N1 0.045(4) 0.045(4) 0.057(4) 0.006(4) -0.006(4) -0.018(3)
N2 0.061(5) 0.060(5) 0.051(4) 0.007(4) -0.015(4) -0.046(4)
O1 0.058(5) 0.141(8) 0.126(7) -0.059(6) -0.010(5) -0.009(5)
O2 0.135(9) 0.102(7) 0.127(8) -0.031(6) 0.040(7) -0.044(6)
O3 0.042(3) 0.049(3) 0.080(4) 0.022(3) -0.020(3) -0.001(3)
O4 0.089(6) 0.058(5) 0.104(6) 0.008(4) -0.026(5) 0.008(4)
C1 0.099(6) 0.053(5) 0.069(5) 0.004(4) -0.020(5) -0.044(5)
C2 0.116(6) 0.046(5) 0.077(5) 0.004(4) -0.007(5) -0.036(5)
C3 0.092(6) 0.093(6) 0.091(5) -0.003(5) 0.009(5) -0.051(5)
C4 0.090(6) 0.096(6) 0.105(6) -0.020(6) 0.007(5) -0.050(5)
C5 0.084(6) 0.096(6) 0.084(6) -0.015(6) -0.002(6) -0.051(5)
C6 0.072(5) 0.053(4) 0.095(5) 0.007(4) -0.001(5) -0.031(4)
C7 0.071(5) 0.068(5) 0.096(5) -0.002(5) 0.001(5) -0.044(4)
C14 0.059(5) 0.060(5) 0.085(5) 0.008(5) -0.001(5) -0.030(4)
C15 0.056(5) 0.053(5) 0.076(5) 0.007(5) -0.006(5) -0.028(4)
C7' 0.071(5) 0.068(5) 0.096(5) -0.002(5) 0.001(5) -0.044(4)
C6' 0.072(5) 0.053(4) 0.095(5) 0.007(4) -0.001(5) -0.031(4)
C15' 0.056(5) 0.053(5) 0.076(5) 0.007(5) -0.006(5) -0.028(4)
C14' 0.059(5) 0.060(5) 0.085(5) 0.008(5) -0.001(5) -0.030(4)
C8 0.069(5) 0.055(4) 0.089(5) -0.003(4) 0.006(5) -0.031(4)
C9 0.073(5) 0.084(5) 0.121(6) 0.010(5) -0.009(5) -0.023(5)
C10 0.087(5) 0.067(5) 0.112(6) 0.018(5) -0.002(5) -0.031(5)
C11 0.067(5) 0.070(5) 0.089(5) -0.011(5) 0.012(5) -0.043(4)
C12 0.070(5) 0.077(5) 0.110(6) -0.005(5) -0.011(5) -0.027(4)
C13 0.074(5) 0.069(5) 0.111(5) 0.007(5) -0.006(5) -0.033(5)
C17 0.054(5) 0.084(6) 0.095(6) 0.010(6) -0.012(5) -0.021(5)
C18 0.047(5) 0.131(8) 0.109(7) 0.005(7) -0.019(6) -0.046(6)
C19 0.070(6) 0.064(6) 0.079(6) 0.015(5) 0.000(5) -0.039(5)
C20 0.111(7) 0.063(6) 0.089(7) -0.009(6) 0.004(6) -0.050(6)
C21 0.073(6) 0.091(7) 0.090(6) -0.041(6) -0.011(5) -0.006(6)
C22 0.072(5) 0.100(6) 0.070(5) -0.016(5) 0.001(5) 0.004(5)
C23 0.087(6) 0.098(6) 0.078(6) -0.009(5) 0.008(5) 0.003(5)
C24 0.081(5) 0.099(6) 0.081(5) -0.010(5) 0.010(5) 0.020(5)
C25 0.090(6) 0.094(6) 0.071(5) -0.011(5) 0.017(5) 0.012(5)
C26 0.098(6) 0.084(6) 0.079(5) -0.015(5) -0.004(5) 0.019(5)
C27 0.086(6) 0.081(6) 0.085(6) -0.032(5) -0.008(5) 0.020(5)
C28 0.101(6) 0.089(6) 0.096(6) -0.013(6) 0.020(6) 0.011(6)
C29 0.082(6) 0.134(8) 0.086(6) -0.020(7) 0.007(6) 0.018(7)
C30 0.044(5) 0.054(5) 0.090(6) 0.037(5) -0.015(5) -0.016(4)
C31 0.045(4) 0.080(6) 0.098(6) 0.046(5) -0.001(5) 0.010(4)
C32 0.055(5) 0.094(6) 0.115(6) 0.042(5) -0.012(5) 0.017(5)
C33 0.054(5) 0.084(6) 0.116(7) 0.046(6) -0.002(5) 0.025(5)
C34 0.072(6) 0.110(7) 0.088(6) 0.037(6) 0.001(5) 0.010(6)
C35 0.074(6) 0.122(7) 0.096(6) 0.033(6) -0.013(6) 0.017(6)
C36 0.057(5) 0.113(7) 0.092(6) 0.044(6) -0.008(5) 0.016(5)

loop_
_atom_type_symbol
_atom_type_description
_atom_type_scat_dispersion_real
_atom_type_scat_dispersion_imag
_atom_type_scat_source
C C 0.0033 0.0016 'International Tables Vol C Tables 4.2.6.8 and 6.1.1.4'
H H 0.0000 0.0000 'International Tables Vol C Tables 4.2.6.8 and 6.1.1.4'
N N 0.0061 0.0033 'International Tables Vol C Tables 4.2.6.8 and 6.1.1.4'
O O 0.0106 0.0060 'International Tables Vol C Tables 4.2.6.8 and 6.1.1.4'
Cd Cd -0.8075 1.2024 'International Tables Vol C Tables 4.2.6.8 and 6.1.1.4'

loop_
_geom_angle_atom_site_label_1
_geom_angle_atom_site_label_2
_geom_angle_atom_site_label_3
_geom_angle
_geom_angle_site_symmetry_1
_geom_angle_site_symmetry_3
C18 C16 C20 117.4(8) 1_665 1_665
C18 C16 C15 99.3(12) 1_665 .
C20 C16 C15 142.8(13) 1_665 .
C18 C16 C15' 140.5(13) 1_665 .
C20 C16 C15' 102.0(12) 1_665 .
C15 C16 C15' 41.4(9) . .
O2 Cd1 N2 98.1(3) . .
O2 Cd1 N1 83.5(3) . .
N2 Cd1 N1 174.6(3) . .
O2 Cd1 O3 149.5(4) . .
N2 Cd1 O3 87.4(3) . .
N1 Cd1 O3 88.7(2) . .
O2 Cd1 O4 81.0(4) . .
N2 Cd1 O4 91.5(3) . .
N1 Cd1 O4 93.8(3) . .
O3 Cd1 O4 129.1(3) . .
O2 Cd1 O3 133.3(4) . 7
N2 Cd1 O3 93.7(2) . 7
N1 Cd1 O3 89.0(2) . 7
O3 Cd1 O3 75.8(2) . 7
O4 Cd1 O3 53.5(2) . 7
O2 Cd1 O1 53.5(4) . .
N2 Cd1 O1 97.8(3) . .
N1 Cd1 O1 78.9(2) . .
O3 Cd1 O1 96.1(2) . .
O4 Cd1 O1 134.3(3) . .
O3 Cd1 O1 165.6(2) 7 .
O2 Cd1 C21 27.7(4) . .
N2 Cd1 C21 101.7(3) . .
N1 Cd1 C21 77.2(3) . .
O3 Cd1 C21 121.8(4) . .
O4 Cd1 C21 108.3(4) . .
O3 Cd1 C21 156.8(3) 7 .
O1 Cd1 C21 26.1(3) . .
O2 Cd1 C30 106.6(4) . .
N2 Cd1 C30 94.9(3) . .
N1 Cd1 C30 89.6(3) . .
O3 Cd1 C30 102.8(3) . .
O4 Cd1 C30 26.6(3) . .
O3 Cd1 C30 27.0(3) 7 .
O1 Cd1 C30 157.7(3) . .
C21 Cd1 C30 132.7(4) . .
C17 N1 C19 117.8(8) . .
C17 N1 Cd1 120.0(7) . .
C19 N1 Cd1 122.0(6) . .
C5 N2 C1 115.6(8) . .
C5 N2 Cd1 124.6(7) . .
C1 N2 Cd1 119.8(7) . .
C21 O1 Cd1 80.8(9) . .
C21 O2 Cd1 96.3(9) . .
C30 O3 Cd1 164.5(7) 7 .
C30 O3 Cd1 91.2(6) 7 7
Cd1 O3 Cd1 104.2(2) . 7
C30 O4 Cd1 92.6(6) . .
N2 C1 C2 122.0(11) . .
C3 C2 C1 118.0(10) . .
C4 C3 C2 118.0(10) . .
C4 C3 C6 115.5(15) . .
C2 C3 C6 126.3(14) . .
C4 C3 C6' 153.6(13) . .
C2 C3 C6' 87.6(11) . .
C6 C3 C6' 40.4(10) . .
C3 C4 C5 119.0(14) . .
N2 C5 C4 127.1(13) . .
C7 C6 C3 120(2) . .
C6 C7 C8 115.4(19) . .
C15 C14 C11 120(2) . .
C14 C15 C16 111.4(19) . .
C6' C7' C8 95.7(15) . .
C7' C6' C3 89.4(15) . .
C14' C15' C16 114.6(19) . .
C15' C14' C11 118(2) . .
C13 C8 C9 117.9(9) . .
C13 C8 C7 134.6(12) . .
C9 C8 C7 107.2(12) . .
C13 C8 C7' 98.0(10) . .
C9 C8 C7' 143.0(12) . .
C7 C8 C7' 39.3(7) . .
C8 C9 C10 119.9(12) . .
C11 C10 C9 122.6(12) . .
C10 C11 C12 117.3(9) . .
C10 C11 C14' 105.5(13) . .
C12 C11 C14' 136.8(13) . .
C10 C11 C14 135.0(13) . .
C12 C11 C14 107.6(12) . .
C14' C11 C14 29.7(9) . .
C13 C12 C11 121.9(12) . .
C8 C13 C12 120.4(12) . .
N1 C17 C18 121.4(12) . .
C16 C18 C17 121.8(11) 1_445 .
N1 C19 C20 122.8(11) . .
C16 C20 C19 118.7(11) 1_445 .
O1 C21 O2 128.0(14) . .
O1 C21 C22 116.0(14) . .
O2 C21 C22 115.4(12) . .
O1 C21 Cd1 73.1(8) . .
O2 C21 Cd1 56.0(7) . .
C22 C21 Cd1 158.3(8) . .
C23 C22 C27 119.1(11) . .
C23 C22 C21 117.9(12) . .
C27 C22 C21 122.9(11) . .
C24 C23 C22 120.2(13) . .
C23 C24 C25 121.5(12) . .
C24 C25 C26 119.0(12) . .
C24 C25 C28 123.2(11) . .
C26 C25 C28 117.5(12) . .
C27 C26 C25 119.0(12) . .
C22 C27 C26 121.0(11) . .
C29 C28 C25 123.2(16) . .
C28 C29 C34 131.6(17) . 2_565
O4 C30 O3 122.1(9) . 7
O4 C30 C31 120.0(10) . .
O3 C30 C31 117.7(11) 7 .
O4 C30 Cd1 60.8(5) . .
O3 C30 Cd1 61.7(5) 7 .
C31 C30 Cd1 168.6(7) . .
C32 C31 C36 120.2(10) . .
C32 C31 C30 120.1(12) . .
C36 C31 C30 119.7(10) . .
C31 C32 C33 113.3(12) . .
C34 C33 C32 122.2(10) . .
C35 C34 C33 121.0(12) . .
C35 C34 C29 120.5(14) . 2_564
C33 C34 C29 118.4(12) . 2_564
C34 C35 C36 118.3(14) . .
C31 C36 C35 124.2(11) . .

loop_
_geom_bond_atom_site_label_1
_geom_bond_atom_site_label_2
_geom_bond_distance
_geom_bond_site_symmetry_2
C16 C18 1.350(18) 1_665
C16 C20 1.351(17) 1_665
C16 C15 1.54(2) .
C16 C15' 1.55(2) .
Cd1 O2 2.252(10) .
Cd1 N2 2.271(6) .
Cd1 N1 2.307(6) .
Cd1 O3 2.359(6) .
Cd1 O4 2.410(7) .
Cd1 O3 2.429(6) 7
Cd1 O1 2.619(10) .
Cd1 C21 2.701(13) .
Cd1 C30 2.757(9) .
N1 C17 1.300(12) .
N1 C19 1.338(12) .
N2 C5 1.309(14) .
N2 C1 1.321(13) .
O1 C21 1.202(14) .
O2 C21 1.265(16) .
O3 C30 1.254(12) 7
O3 Cd1 2.429(6) 7
O4 C30 1.235(13) .
C1 C2 1.441(13) .
C2 C3 1.391(17) .
C3 C4 1.339(18) .
C3 C6 1.47(2) .
C3 C6' 1.79(2) .
C4 C5 1.349(14) .
C6 C7 1.412(16) .
C7 C8 1.48(2) .
C14 C15 1.298(16) .
C14 C11 1.54(2) .
C7' C6' 1.368(17) .
C7' C8 1.71(2) .
C15' C14' 1.286(16) .
C14' C11 1.52(2) .
C8 C13 1.375(16) .
C8 C9 1.368(15) .
C9 C10 1.402(14) .
C10 C11 1.316(16) .
C11 C12 1.384(16) .
C12 C13 1.368(13) .
C17 C18 1.383(14) .
C18 C16 1.350(18) 1_445
C19 C20 1.398(13) .
C20 C16 1.351(17) 1_445
C21 C22 1.547(13) .
C22 C23 1.382(16) .
C22 C27 1.385(16) .
C23 C24 1.364(16) .
C24 C25 1.383(16) .
C25 C26 1.396(15) .
C25 C28 1.497(17) .
C26 C27 1.392(16) .
C28 C29 1.172(16) .
C29 C34 1.514(17) 2_565
C30 O3 1.254(12) 7
C30 C31 1.527(14) .
C31 C32 1.387(14) .
C31 C36 1.395(16) .
C32 C33 1.541(16) .
C33 C34 1.371(17) .
C34 C35 1.333(17) .
C34 C29 1.514(17) 2_564
C35 C36 1.407(16) .
